data_2002414
loop_
_publ_author_name
'Mueller-Buschbaum, Hk'
'Bluhm, K'

_publ_section_title
;
Weitere magnetische Untersuchungen an Ti(3-x) M(x) O5 -Phasen (M= Al3+,
Fe2+, Mn2+, Mg2+) mit einem Beitrag ueber Cr Ti2 O5
;
_journal_name_full
;
Zeitschrift fuer Anorganische und Allgemeine Chemie
;
_journal_page_first 28
_journal_page_last 34
_journal_paper_doi 10.1002/zaac.19885580103
_journal_volume 558
_journal_year 1988
_chemical_formula_structural 'Cr Ti2 O5'
_chemical_formula_sum 'Cr O5 Ti2'
_chemical_name_systematic 'Chromium titanium oxide (1/2/5)'
_space_group_IT_number 15
_symmetry_cell_setting monoclinic
_symmetry_Int_Tables_number 15
_symmetry_space_group_name_Hall '-C 2yc'
_symmetry_space_group_name_H-M 'C 1 2/c 1'
_cell_angle_alpha 90
_cell_angle_beta 111.61(3)
_cell_angle_gamma 90
_cell_formula_units_Z 4
_cell_length_a 10.0501(35)
_cell_length_b 5.0272(21)
_cell_length_c 7.0632(16)
_cell_volume 331.8
_refine_ls_R_factor_all 0.061
_cod_database_code 2002414

loop_
_symmetry_equiv_pos_as_xyz
x,y,z
-x,y,1/2-z
-x,-y,-z
x,-y,1/2+z
1/2+x,1/2+y,z
1/2-x,1/2+y,1/2-z
1/2-x,1/2-y,-z
1/2+x,1/2-y,1/2+z

loop_
_atom_site_label
_atom_site_type_symbol
_atom_site_symmetry_multiplicity
_atom_site_Wyckoff_symbol
_atom_site_fract_x
_atom_site_fract_y
_atom_site_fract_z
_atom_site_occupancy
_atom_site_attached_hydrogens
_atom_site_calc_flag
Ti1 Ti4+ 8 f 0.1297(2) 0.5013(13) 0.2196(3) 1. 0 d
Cr1 Cr3+ 4 a 0. 0. 0. 1. 0 d
O1 O2- 8 f 0.190(1) 0.839(2) 0.656(1) 1. 0 d
O2 O2- 8 f 0.418(1) 0.843(2) 0.056(2) 1. 0 d
O3 O2- 4 e 0. 0.805(3) 0.25 1. 0 d

loop_
_atom_type_symbol
_atom_type_oxidation_number
Ti4+ 3.500
Cr3+ 3.000
O2- -2.000
